data_4108586
loop_
_publ_author_name
'Moran Feller'
'Mark A. Iron'
'Linda J. W. Shimon'
'Yael Diskin-Posner'
'Gregory Leitus'
'David Milstein'

_publ_section_title
;
 Competitive C-I versus C-CN Reductive Elimination from a RhIII Complex.
 Selectivity is Controlled by the Solvent
;
_journal_name_full 'Journal of the American Chemical Society'
_journal_page_first 14374
_journal_page_last 14375
_journal_paper_doi 10.1021/ja8046798
_journal_volume 130
_journal_year 2008
_chemical_formula_moiety 'C25 H46 N2 P2 Rh, C H4 O, I'
_chemical_formula_sum 'C26 H50 I N2 O P2 Rh'
_chemical_formula_weight 698.43
_chemical_name_systematic
; 
 ? 
;
_space_group_IT_number 14
_symmetry_cell_setting monoclinic
_symmetry_space_group_name_Hall '-P 2yn'
_symmetry_space_group_name_H-M 'P 1 21/n 1'
_atom_sites_solution_hydrogens geom
_atom_sites_solution_primary direct
_atom_sites_solution_secondary difmap
_audit_creation_method SHELXL-97
_cell_angle_alpha 90.00
_cell_angle_beta 94.0010(10)
_cell_angle_gamma 90.00
_cell_formula_units_Z 4
_cell_length_a 16.8151(6)
_cell_length_b 9.1697(3)
_cell_length_c 19.8420(6)
_cell_measurement_reflns_used 50047
_cell_measurement_temperature 100(2)
_cell_measurement_theta_max 34.23
_cell_measurement_theta_min 2.4285
_cell_volume 3051.97(17)
_computing_cell_refinement APEX
_computing_data_collection APEX
_computing_data_reduction APEX
_computing_structure_refinement 'SHELXL-97 (Sheldrick, 1997)'
_computing_structure_solution 'SHELXS-97 (Sheldrick, 1990)'
_diffrn_ambient_temperature 100(2)
_diffrn_measured_fraction_theta_full 0.995
_diffrn_measured_fraction_theta_max 0.995
_diffrn_measurement_device_type 'Bruker Kappa APEX II CCD'
_diffrn_measurement_method 'Phi and Omega scans'
_diffrn_radiation_monochromator graphite
_diffrn_radiation_source 'fine-focus sealed tube'
_diffrn_radiation_type MoK\a
_diffrn_radiation_wavelength 0.71073
_diffrn_reflns_av_R_equivalents 0.0289
_diffrn_reflns_av_sigmaI/netI 0.0257
_diffrn_reflns_limit_h_max 26
_diffrn_reflns_limit_h_min -26
_diffrn_reflns_limit_k_max 14
_diffrn_reflns_limit_k_min -13
_diffrn_reflns_limit_l_max 31
_diffrn_reflns_limit_l_min -31
_diffrn_reflns_number 48326
_diffrn_reflns_theta_full 34.26
_diffrn_reflns_theta_max 34.26
_diffrn_reflns_theta_min 1.65
_exptl_absorpt_coefficient_mu 1.696
_exptl_absorpt_correction_T_max 0.9200
_exptl_absorpt_correction_T_min 0.7850
_exptl_absorpt_correction_type numerical
_exptl_absorpt_process_details 'SHELXL-97 (Sheldrick, 1997)'
_exptl_crystal_colour 'Light yellow'
_exptl_crystal_density_diffrn 1.520
_exptl_crystal_description plate
_exptl_crystal_F_000 1424
_exptl_crystal_size_max 0.15
_exptl_crystal_size_mid 0.12
_exptl_crystal_size_min 0.05
_refine_diff_density_max 0.991
_refine_diff_density_min -0.577
_refine_diff_density_rms 0.088
_refine_ls_extinction_method none
_refine_ls_goodness_of_fit_ref 1.023
_refine_ls_hydrogen_treatment constr
_refine_ls_matrix_type full
_refine_ls_number_parameters 313
_refine_ls_number_reflns 12659
_refine_ls_number_restraints 0
_refine_ls_restrained_S_all 1.023
_refine_ls_R_factor_all 0.0294
_refine_ls_R_factor_gt 0.0219
_refine_ls_shift/su_max 0.021
_refine_ls_shift/su_mean 0.000
_refine_ls_structure_factor_coef Fsqd
_refine_ls_weighting_details 'calc w=1/[\s^2^(Fo^2^)+(0.0209P)^2^+1.6200P] where P=(Fo^2^+2Fc^2^)/3'
_refine_ls_weighting_scheme calc
_refine_ls_wR_factor_gt 0.0504
_refine_ls_wR_factor_ref 0.0537
_reflns_number_gt 10845
_reflns_number_total 12659
_reflns_threshold_expression >2sigma(I)
_cod_data_source_file ja8046798_si_005.cif
_cod_data_source_block m927a
_cod_original_sg_symbol_Hall -P2yn
_cod_database_code 4108586

loop_
_symmetry_equiv_pos_as_xyz
'x, y, z'
'-x+1/2, y+1/2, -z+1/2'
'-x, -y, -z'
'x-1/2, -y-1/2, z-1/2'

loop_
_atom_site_label
_atom_site_type_symbol
_atom_site_fract_x
_atom_site_fract_y
_atom_site_fract_z
_atom_site_U_iso_or_equiv
_atom_site_adp_type
_atom_site_occupancy
_atom_site_symmetry_multiplicity
_atom_site_calc_flag
_atom_site_refinement_flags
Rh1 Rh 0.976593(5) 0.180205(10) 0.235155(4) 0.00902(2) Uani 1 1 d .
I2 I 0.068903(5) 0.689970(9) 0.107271(4) 0.01576(2) Uani 1 1 d .
C1 C 0.90196(8) 0.20219(14) 0.30653(6) 0.0140(2) Uani 1 1 d .
N2 N 0.85895(7) 0.21776(15) 0.34889(6) 0.0208(2) Uani 1 1 d .
C2 C 1.01939(8) 0.38679(15) 0.25721(7) 0.0173(2) Uani 1 1 d .
H2A H 0.9839 0.4361 0.2870 0.026 Uiso 1 1 calc R
H2B H 1.0217 0.4426 0.2153 0.026 Uiso 1 1 calc R
H2C H 1.0730 0.3798 0.2798 0.026 Uiso 1 1 calc R
N11 N 1.05746(6) 0.17215(11) 0.16002(5) 0.01151(18) Uani 1 1 d .
C12 C 1.04332(7) 0.25256(14) 0.10322(6) 0.0122(2) Uani 1 1 d .
C13 C 1.10166(8) 0.27052(15) 0.05733(6) 0.0154(2) Uani 1 1 d .
H13 H 1.0908 0.3267 0.0175 0.018 Uiso 1 1 calc R
C14 C 1.17547(8) 0.20591(15) 0.07018(7) 0.0165(2) Uani 1 1 d .
H14 H 1.2166 0.2204 0.0404 0.020 Uiso 1 1 calc R
C15 C 1.18845(7) 0.11980(15) 0.12720(7) 0.0158(2) Uani 1 1 d .
H15 H 1.2384 0.0729 0.1363 0.019 Uiso 1 1 calc R
C16 C 1.12847(7) 0.10203(14) 0.17106(6) 0.0127(2) Uani 1 1 d .
P2 P 1.077209(18) 0.05182(4) 0.299287(16) 0.01142(5) Uani 1 1 d .
P3 P 0.889814(18) 0.26149(3) 0.146039(15) 0.01002(5) Uani 1 1 d .
C21 C 1.13632(7) -0.00310(14) 0.22883(6) 0.0146(2) Uani 1 1 d .
H21A H 1.1931 -0.0103 0.2453 0.018 Uiso 1 1 calc R
H21B H 1.1187 -0.1008 0.2127 0.018 Uiso 1 1 calc R
C22 C 1.15099(8) 0.13362(15) 0.36346(7) 0.0178(2) Uani 1 1 d .
C23 C 1.03446(7) -0.12423(14) 0.32871(6) 0.0146(2) Uani 1 1 d .
C24 C 1.10646(10) 0.21610(19) 0.41643(8) 0.0274(3) Uani 1 1 d .
H24A H 1.0763 0.1467 0.4422 0.041 Uiso 1 1 calc R
H24B H 1.0697 0.2865 0.3938 0.041 Uiso 1 1 calc R
H24C H 1.1449 0.2679 0.4472 0.041 Uiso 1 1 calc R
C25 C 1.20555(9) 0.01765(17) 0.39804(8) 0.0223(3) Uani 1 1 d .
H25A H 1.2487 0.0656 0.4254 0.033 Uiso 1 1 calc R
H25B H 1.2282 -0.0433 0.3636 0.033 Uiso 1 1 calc R
H25C H 1.1745 -0.0434 0.4271 0.033 Uiso 1 1 calc R
C26 C 1.20440(9) 0.24010(18) 0.32689(9) 0.0252(3) Uani 1 1 d .
H26A H 1.1711 0.3137 0.3028 0.038 Uiso 1 1 calc R
H26B H 1.2345 0.1861 0.2945 0.038 Uiso 1 1 calc R
H26C H 1.2415 0.2882 0.3601 0.038 Uiso 1 1 calc R
C27 C 0.99808(9) -0.10361(16) 0.39702(7) 0.0203(3) Uani 1 1 d .
H27A H 0.9672 -0.1905 0.4074 0.031 Uiso 1 1 calc R
H27B H 0.9629 -0.0182 0.3947 0.031 Uiso 1 1 calc R
H27C H 1.0408 -0.0890 0.4325 0.031 Uiso 1 1 calc R
C28 C 1.09332(9) -0.25264(15) 0.33270(8) 0.0200(3) Uani 1 1 d .
H28A H 1.1360 -0.2331 0.3678 0.030 Uiso 1 1 calc R
H28B H 1.1164 -0.2646 0.2890 0.030 Uiso 1 1 calc R
H28C H 1.0652 -0.3421 0.3439 0.030 Uiso 1 1 calc R
C29 C 0.96716(8) -0.16019(15) 0.27466(7) 0.0175(2) Uani 1 1 d .
H29A H 0.9898 -0.1748 0.2310 0.026 Uiso 1 1 calc R
H29B H 0.9290 -0.0793 0.2711 0.026 Uiso 1 1 calc R
H29C H 0.9398 -0.2493 0.2875 0.026 Uiso 1 1 calc R
C31 C 0.96429(7) 0.32716(14) 0.09060(6) 0.0130(2) Uani 1 1 d .
H31A H 0.9445 0.3111 0.0430 0.016 Uiso 1 1 calc R
H31B H 0.9716 0.4334 0.0974 0.016 Uiso 1 1 calc R
C32 C 0.84228(7) 0.09691(14) 0.10353(6) 0.0133(2) Uani 1 1 d .
C33 C 0.81673(7) 0.41558(14) 0.14926(6) 0.0133(2) Uani 1 1 d .
C34 C 0.79382(8) 0.01305(16) 0.15358(7) 0.0198(3) Uani 1 1 d .
H34A H 0.7735 -0.0775 0.1325 0.030 Uiso 1 1 calc R
H34B H 0.7490 0.0732 0.1660 0.030 Uiso 1 1 calc R
H34C H 0.8280 -0.0102 0.1942 0.030 Uiso 1 1 calc R
C35 C 0.90991(8) -0.00283(15) 0.08333(7) 0.0196(3) Uani 1 1 d .
H35A H 0.9459 -0.0238 0.1231 0.029 Uiso 1 1 calc R
H35B H 0.9396 0.0459 0.0490 0.029 Uiso 1 1 calc R
H35C H 0.8874 -0.0943 0.0649 0.029 Uiso 1 1 calc R
C36 C 0.78928(8) 0.13184(16) 0.03943(7) 0.0180(2) Uani 1 1 d .
H36A H 0.7697 0.0408 0.0184 0.027 Uiso 1 1 calc R
H36B H 0.8204 0.1857 0.0077 0.027 Uiso 1 1 calc R
H36C H 0.7439 0.1914 0.0513 0.027 Uiso 1 1 calc R
C37 C 0.80040(9) 0.48685(17) 0.07945(7) 0.0210(3) Uani 1 1 d .
H37A H 0.7601 0.5635 0.0823 0.032 Uiso 1 1 calc R
H37B H 0.7809 0.4129 0.0467 0.032 Uiso 1 1 calc R
H37C H 0.8498 0.5296 0.0649 0.032 Uiso 1 1 calc R
C38 C 0.73857(8) 0.36122(16) 0.17596(7) 0.0186(2) Uani 1 1 d .
H38A H 0.7500 0.3111 0.2192 0.028 Uiso 1 1 calc R
H38B H 0.7124 0.2934 0.1433 0.028 Uiso 1 1 calc R
H38C H 0.7033 0.4444 0.1825 0.028 Uiso 1 1 calc R
C39 C 0.85077(8) 0.53362(15) 0.19768(7) 0.0186(2) Uani 1 1 d .
H39A H 0.9014 0.5690 0.1823 0.028 Uiso 1 1 calc R
H39B H 0.8597 0.4926 0.2432 0.028 Uiso 1 1 calc R
H39C H 0.8129 0.6148 0.1986 0.028 Uiso 1 1 calc R
O1 O 0.65529(7) 0.79302(14) 0.01454(6) 0.0277(2) Uani 1 1 d .
H1 H 0.6592 0.7586 0.0539 0.042 Uiso 1 1 calc R
C3 C 0.59791(10) 0.90541(19) 0.01070(9) 0.0294(3) Uani 1 1 d .
H3A H 0.6101 0.9757 0.0472 0.044 Uiso 1 1 calc R
H3B H 0.5449 0.8637 0.0152 0.044 Uiso 1 1 calc R
H3C H 0.5989 0.9549 -0.0330 0.044 Uiso 1 1 calc R

loop_
_atom_site_aniso_label
_atom_site_aniso_U_11
_atom_site_aniso_U_22
_atom_site_aniso_U_33
_atom_site_aniso_U_23
_atom_site_aniso_U_13
_atom_site_aniso_U_12
Rh1 0.00865(4) 0.01009(4) 0.00833(4) -0.00102(3) 0.00073(3) -0.00050(3)
I2 0.01652(4) 0.01614(4) 0.01484(4) -0.00243(3) 0.00255(3) -0.00175(3)
C1 0.0149(5) 0.0142(5) 0.0129(5) -0.0004(4) 0.0003(4) -0.0009(4)
N2 0.0212(6) 0.0235(6) 0.0183(5) -0.0020(4) 0.0057(4) 0.0001(5)
C2 0.0188(6) 0.0126(5) 0.0201(6) -0.0017(4) -0.0026(5) -0.0031(4)
N11 0.0103(4) 0.0127(4) 0.0117(4) -0.0016(3) 0.0015(3) -0.0006(3)
C12 0.0122(5) 0.0130(5) 0.0115(5) -0.0017(4) 0.0019(4) -0.0009(4)
C13 0.0159(5) 0.0172(6) 0.0135(5) -0.0010(4) 0.0045(4) -0.0013(4)
C14 0.0143(5) 0.0185(6) 0.0173(6) -0.0030(4) 0.0064(4) -0.0028(4)
C15 0.0114(5) 0.0171(6) 0.0193(6) -0.0029(5) 0.0040(4) 0.0001(4)
C16 0.0108(5) 0.0130(5) 0.0143(5) -0.0023(4) 0.0009(4) -0.0017(4)
P2 0.01081(12) 0.01192(13) 0.01129(13) -0.00073(10) -0.00104(10) -0.00038(10)
P3 0.00947(12) 0.01141(13) 0.00924(12) -0.00024(10) 0.00116(9) 0.00018(10)
C21 0.0127(5) 0.0149(5) 0.0163(5) 0.0001(4) 0.0014(4) 0.0020(4)
C22 0.0175(6) 0.0166(6) 0.0181(6) -0.0015(5) -0.0068(4) -0.0015(5)
C23 0.0154(5) 0.0130(5) 0.0153(5) 0.0000(4) 0.0000(4) -0.0012(4)
C24 0.0308(8) 0.0278(8) 0.0222(7) -0.0111(6) -0.0072(6) 0.0014(6)
C25 0.0209(6) 0.0212(7) 0.0231(7) 0.0031(5) -0.0099(5) -0.0005(5)
C26 0.0198(6) 0.0201(7) 0.0341(8) 0.0056(6) -0.0094(6) -0.0065(5)
C27 0.0242(6) 0.0201(6) 0.0171(6) 0.0027(5) 0.0043(5) -0.0004(5)
C28 0.0215(6) 0.0141(6) 0.0243(7) 0.0022(5) -0.0001(5) 0.0012(5)
C29 0.0156(5) 0.0177(6) 0.0189(6) -0.0038(5) -0.0003(4) -0.0032(4)
C31 0.0122(5) 0.0156(5) 0.0116(5) 0.0007(4) 0.0027(4) -0.0001(4)
C32 0.0130(5) 0.0138(5) 0.0129(5) -0.0016(4) -0.0006(4) -0.0011(4)
C33 0.0122(5) 0.0141(5) 0.0139(5) 0.0004(4) 0.0019(4) 0.0033(4)
C34 0.0209(6) 0.0194(6) 0.0191(6) 0.0023(5) 0.0000(5) -0.0066(5)
C35 0.0173(6) 0.0165(6) 0.0245(7) -0.0081(5) -0.0015(5) 0.0015(5)
C36 0.0178(6) 0.0217(6) 0.0139(5) -0.0024(5) -0.0032(4) -0.0008(5)
C37 0.0246(6) 0.0208(6) 0.0177(6) 0.0055(5) 0.0018(5) 0.0069(5)
C38 0.0132(5) 0.0219(6) 0.0211(6) 0.0001(5) 0.0051(4) 0.0019(5)
C39 0.0188(6) 0.0156(6) 0.0216(6) -0.0039(5) 0.0020(5) 0.0024(5)
O1 0.0285(6) 0.0363(7) 0.0191(5) 0.0063(4) 0.0078(4) 0.0088(5)
C3 0.0312(8) 0.0254(8) 0.0310(8) 0.0025(6) -0.0012(6) 0.0027(6)

loop_
_atom_type_symbol
_atom_type_description
_atom_type_scat_dispersion_real
_atom_type_scat_dispersion_imag
_atom_type_scat_source
C C 0.0033 0.0016 'International Tables Vol C Tables 4.2.6.8 and 6.1.1.4'
H H 0.0000 0.0000 'International Tables Vol C Tables 4.2.6.8 and 6.1.1.4'
N N 0.0061 0.0033 'International Tables Vol C Tables 4.2.6.8 and 6.1.1.4'
O O 0.0106 0.0060 'International Tables Vol C Tables 4.2.6.8 and 6.1.1.4'
P P 0.1023 0.0942 'International Tables Vol C Tables 4.2.6.8 and 6.1.1.4'
Rh Rh -1.1178 0.9187 'International Tables Vol C Tables 4.2.6.8 and 6.1.1.4'
I I -0.4742 1.8119 'International Tables Vol C Tables 4.2.6.8 and 6.1.1.4'

loop_
_geom_angle_atom_site_label_1
_geom_angle_atom_site_label_2
_geom_angle_atom_site_label_3
_geom_angle
C1 Rh1 C2 89.07(5)
C1 Rh1 N11 176.07(5)
C2 Rh1 N11 87.08(5)
C1 Rh1 P3 96.67(4)
C2 Rh1 P3 93.32(4)
N11 Rh1 P3 82.78(3)
C1 Rh1 P2 97.60(4)
C2 Rh1 P2 96.74(4)
N11 Rh1 P2 83.64(3)
P3 Rh1 P2 162.640(12)
N2 C1 Rh1 178.56(12)
Rh1 C2 H2A 109.5
Rh1 C2 H2B 109.5
H2A C2 H2B 109.5
Rh1 C2 H2C 109.5
H2A C2 H2C 109.5
H2B C2 H2C 109.5
C12 N11 C16 119.51(11)
C12 N11 Rh1 119.33(8)
C16 N11 Rh1 120.65(8)
N11 C12 C13 121.16(11)
N11 C12 C31 119.30(10)
C13 C12 C31 119.52(11)
C14 C13 C12 119.50(12)
C14 C13 H13 120.3
C12 C13 H13 120.3
C13 C14 C15 118.91(12)
C13 C14 H14 120.5
C15 C14 H14 120.5
C14 C15 C16 119.98(12)
C14 C15 H15 120.0
C16 C15 H15 120.0
N11 C16 C15 120.79(12)
N11 C16 C21 117.21(11)
C15 C16 C21 121.82(11)
C21 P2 C22 105.00(6)
C21 P2 C23 103.87(6)
C22 P2 C23 112.53(6)
C21 P2 Rh1 97.57(4)
C22 P2 Rh1 125.68(5)
C23 P2 Rh1 108.74(4)
C31 P3 C33 104.51(6)
C31 P3 C32 106.41(6)
C33 P3 C32 111.15(6)
C31 P3 Rh1 98.21(4)
C33 P3 Rh1 126.21(4)
C32 P3 Rh1 107.89(4)
C16 C21 P2 112.46(9)
C16 C21 H21A 109.1
P2 C21 H21A 109.1
C16 C21 H21B 109.1
P2 C21 H21B 109.1
H21A C21 H21B 107.8
C24 C22 C25 109.93(12)
C24 C22 C26 109.80(13)
C25 C22 C26 107.44(12)
C24 C22 P2 109.39(10)
C25 C22 P2 111.94(10)
C26 C22 P2 108.29(9)
C28 C23 C27 110.09(11)
C28 C23 C29 108.13(11)
C27 C23 C29 108.79(11)
C28 C23 P2 114.58(9)
C27 C23 P2 110.68(9)
C29 C23 P2 104.26(9)
C22 C24 H24A 109.5
C22 C24 H24B 109.5
H24A C24 H24B 109.5
C22 C24 H24C 109.5
H24A C24 H24C 109.5
H24B C24 H24C 109.5
C22 C25 H25A 109.5
C22 C25 H25B 109.5
H25A C25 H25B 109.5
C22 C25 H25C 109.5
H25A C25 H25C 109.5
H25B C25 H25C 109.5
C22 C26 H26A 109.5
C22 C26 H26B 109.5
H26A C26 H26B 109.5
C22 C26 H26C 109.5
H26A C26 H26C 109.5
H26B C26 H26C 109.5
C23 C27 H27A 109.5
C23 C27 H27B 109.5
H27A C27 H27B 109.5
C23 C27 H27C 109.5
H27A C27 H27C 109.5
H27B C27 H27C 109.5
C23 C28 H28A 109.5
C23 C28 H28B 109.5
H28A C28 H28B 109.5
C23 C28 H28C 109.5
H28A C28 H28C 109.5
H28B C28 H28C 109.5
C23 C29 H29A 109.5
C23 C29 H29B 109.5
H29A C29 H29B 109.5
C23 C29 H29C 109.5
H29A C29 H29C 109.5
H29B C29 H29C 109.5
C12 C31 P3 112.70(9)
C12 C31 H31A 109.1
P3 C31 H31A 109.1
C12 C31 H31B 109.1
P3 C31 H31B 109.1
H31A C31 H31B 107.8
C35 C32 C34 107.89(11)
C35 C32 C36 107.81(10)
C34 C32 C36 109.70(10)
C35 C32 P3 107.22(8)
C34 C32 P3 109.90(9)
C36 C32 P3 114.10(9)
C39 C33 C38 107.74(11)
C39 C33 C37 107.45(11)
C38 C33 C37 110.21(11)
C39 C33 P3 109.66(8)
C38 C33 P3 110.24(9)
C37 C33 P3 111.43(9)
C32 C34 H34A 109.5
C32 C34 H34B 109.5
H34A C34 H34B 109.5
C32 C34 H34C 109.5
H34A C34 H34C 109.5
H34B C34 H34C 109.5
C32 C35 H35A 109.5
C32 C35 H35B 109.5
H35A C35 H35B 109.5
C32 C35 H35C 109.5
H35A C35 H35C 109.5
H35B C35 H35C 109.5
C32 C36 H36A 109.5
C32 C36 H36B 109.5
H36A C36 H36B 109.5
C32 C36 H36C 109.5
H36A C36 H36C 109.5
H36B C36 H36C 109.5
C33 C37 H37A 109.5
C33 C37 H37B 109.5
H37A C37 H37B 109.5
C33 C37 H37C 109.5
H37A C37 H37C 109.5
H37B C37 H37C 109.5
C33 C38 H38A 109.5
C33 C38 H38B 109.5
H38A C38 H38B 109.5
C33 C38 H38C 109.5
H38A C38 H38C 109.5
H38B C38 H38C 109.5
C33 C39 H39A 109.5
C33 C39 H39B 109.5
H39A C39 H39B 109.5
C33 C39 H39C 109.5
H39A C39 H39C 109.5
H39B C39 H39C 109.5
C3 O1 H1 109.5
O1 C3 H3A 109.5
O1 C3 H3B 109.5
H3A C3 H3B 109.5
O1 C3 H3C 109.5
H3A C3 H3C 109.5
H3B C3 H3C 109.5

loop_
_geom_bond_atom_site_label_1
_geom_bond_atom_site_label_2
_geom_bond_distance
Rh1 C1 1.9670(13)
Rh1 C2 2.0625(13)
Rh1 N11 2.0881(10)
Rh1 P3 2.3348(3)
Rh1 P2 2.3595(3)
C1 N2 1.1553(17)
C2 H2A 0.9800
C2 H2B 0.9800
C2 H2C 0.9800
N11 C12 1.3538(16)
N11 C16 1.3605(16)
C12 C13 1.3940(17)
C12 C31 1.5000(17)
C13 C14 1.3828(19)
C13 H13 0.9500
C14 C15 1.3844(19)
C14 H14 0.9500
C15 C16 1.3869(17)
C15 H15 0.9500
C16 C21 1.4965(18)
P2 C21 1.8412(13)
P2 C22 1.8716(13)
P2 C23 1.8767(13)
P3 C31 1.8258(12)
P3 C33 1.8766(12)
P3 C32 1.8798(13)
C21 H21A 0.9900
C21 H21B 0.9900
C22 C24 1.532(2)
C22 C25 1.5347(19)
C22 C26 1.542(2)
C23 C28 1.5367(19)
C23 C27 1.5371(19)
C23 C29 1.5396(18)
C24 H24A 0.9800
C24 H24B 0.9800
C24 H24C 0.9800
C25 H25A 0.9800
C25 H25B 0.9800
C25 H25C 0.9800
C26 H26A 0.9800
C26 H26B 0.9800
C26 H26C 0.9800
C27 H27A 0.9800
C27 H27B 0.9800
C27 H27C 0.9800
C28 H28A 0.9800
C28 H28B 0.9800
C28 H28C 0.9800
C29 H29A 0.9800
C29 H29B 0.9800
C29 H29C 0.9800
C31 H31A 0.9900
C31 H31B 0.9900
C32 C35 1.5343(18)
C32 C34 1.5344(19)
C32 C36 1.5351(18)
C33 C39 1.5315(19)
C33 C38 1.5341(18)
C33 C37 1.5387(18)
C34 H34A 0.9800
C34 H34B 0.9800
C34 H34C 0.9800
C35 H35A 0.9800
C35 H35B 0.9800
C35 H35C 0.9800
C36 H36A 0.9800
C36 H36B 0.9800
C36 H36C 0.9800
C37 H37A 0.9800
C37 H37B 0.9800
C37 H37C 0.9800
C38 H38A 0.9800
C38 H38B 0.9800
C38 H38C 0.9800
C39 H39A 0.9800
C39 H39B 0.9800
C39 H39C 0.9800
O1 C3 1.410(2)
O1 H1 0.8400
C3 H3A 0.9800
C3 H3B 0.9800
C3 H3C 0.9800

loop_
_geom_torsion_atom_site_label_1
_geom_torsion_atom_site_label_2
_geom_torsion_atom_site_label_3
_geom_torsion_atom_site_label_4
_geom_torsion
C2 Rh1 N11 C12 -72.61(10)
P3 Rh1 N11 C12 21.11(9)
P2 Rh1 N11 C12 -169.73(9)
C2 Rh1 N11 C16 99.14(10)
P3 Rh1 N11 C16 -167.14(9)
P2 Rh1 N11 C16 2.02(9)
C16 N11 C12 C13 -3.07(18)
Rh1 N11 C12 C13 168.77(9)
C16 N11 C12 C31 178.76(11)
Rh1 N11 C12 C31 -9.40(15)
N11 C12 C13 C14 -0.42(19)
C31 C12 C13 C14 177.75(12)
C12 C13 C14 C15 2.6(2)
C13 C14 C15 C16 -1.4(2)
C12 N11 C16 C15 4.35(18)
Rh1 N11 C16 C15 -167.38(9)
C12 N11 C16 C21 -170.89(11)
Rh1 N11 C16 C21 17.38(15)
C14 C15 C16 N11 -2.15(19)
C14 C15 C16 C21 172.87(12)
C1 Rh1 P2 C21 168.44(6)
C2 Rh1 P2 C21 -101.60(6)
N11 Rh1 P2 C21 -15.32(5)
P3 Rh1 P2 C21 23.38(6)
C1 Rh1 P2 C22 -76.93(7)
C2 Rh1 P2 C22 13.04(7)
N11 Rh1 P2 C22 99.32(6)
P3 Rh1 P2 C22 138.02(6)
C1 Rh1 P2 C23 60.95(6)
C2 Rh1 P2 C23 150.92(6)
N11 Rh1 P2 C23 -122.80(5)
P3 Rh1 P2 C23 -84.10(6)
C1 Rh1 P3 C31 153.83(6)
C2 Rh1 P3 C31 64.38(6)
N11 Rh1 P3 C31 -22.25(5)
P2 Rh1 P3 C31 -61.03(6)
C1 Rh1 P3 C33 39.04(6)
C2 Rh1 P3 C33 -50.41(6)
N11 Rh1 P3 C33 -137.04(6)
P2 Rh1 P3 C33 -175.82(6)
C1 Rh1 P3 C32 -95.89(6)
C2 Rh1 P3 C32 174.66(6)
N11 Rh1 P3 C32 88.03(5)
P2 Rh1 P3 C32 49.25(6)
N11 C16 C21 P2 -32.14(14)
C15 C16 C21 P2 152.67(10)
C22 P2 C21 C16 -101.82(10)
C23 P2 C21 C16 139.83(9)
Rh1 P2 C21 C16 28.33(9)
C21 P2 C22 C24 166.40(10)
C23 P2 C22 C24 -81.28(12)
Rh1 P2 C22 C24 55.28(12)
C21 P2 C22 C25 -71.51(11)
C23 P2 C22 C25 40.82(12)
Rh1 P2 C22 C25 177.38(8)
C21 P2 C22 C26 46.75(11)
C23 P2 C22 C26 159.08(10)
Rh1 P2 C22 C26 -64.37(11)
C21 P2 C23 C28 42.59(11)
C22 P2 C23 C28 -70.44(11)
Rh1 P2 C23 C28 145.71(8)
C21 P2 C23 C27 167.78(9)
C22 P2 C23 C27 54.75(11)
Rh1 P2 C23 C27 -89.11(9)
C21 P2 C23 C29 -75.41(9)
C22 P2 C23 C29 171.57(9)
Rh1 P2 C23 C29 27.71(9)
N11 C12 C31 P3 -13.56(15)
C13 C12 C31 P3 168.24(10)
C33 P3 C31 C12 155.95(9)
C32 P3 C31 C12 -86.36(10)
Rh1 P3 C31 C12 25.12(9)
C31 P3 C32 C35 49.38(10)
C33 P3 C32 C35 162.58(9)
Rh1 P3 C32 C35 -55.19(9)
C31 P3 C32 C34 166.39(9)
C33 P3 C32 C34 -80.41(10)
Rh1 P3 C32 C34 61.82(9)
C31 P3 C32 C36 -69.93(10)
C33 P3 C32 C36 43.27(11)
Rh1 P3 C32 C36 -174.50(8)
C31 P3 C33 C39 -78.52(10)
C32 P3 C33 C39 167.09(9)
Rh1 P3 C33 C39 33.34(11)
C31 P3 C33 C38 163.02(9)
C32 P3 C33 C38 48.63(10)
Rh1 P3 C33 C38 -85.12(9)
C31 P3 C33 C37 40.32(11)
C32 P3 C33 C37 -74.07(11)
Rh1 P3 C33 C37 152.18(8)
